data_2218159
loop_
_publ_author_name
'Shao, Yan-Qiu'

_publ_section_title (2,2'-Bipyridine-\k^2^<i>N</i>,<i>N</i>')bis(4-methylbenzoato-\k^2^<i>O</i>,<i>O</i>')zinc(II)
_journal_coeditor_code HY2125
_journal_issue 5
_journal_name_full 'Acta Crystallographica Section E'
_journal_page_first m655
_journal_paper_doi 10.1107/S1600536808009483
_journal_volume 64
_journal_year 2008
_chemical_formula_iupac '[Zn (C8 H7 O2)2 (C10 H8 N2)]'
_chemical_formula_moiety 'C26 H22 N2 O4 Zn'
_chemical_formula_sum 'C26 H22 N2 O4 Zn'
_chemical_formula_weight 491.83
_chemical_name_systematic
;
(2,2'-Bipyridine-\k^2^<i>N</i>,<i>N</i>')bis(4-methylbenzoato-
\k^2^<i>O</i>,<i>O</i>')zinc(II)
;
_space_group_IT_number 2
_symmetry_cell_setting triclinic
_symmetry_space_group_name_Hall '-P 1'
_symmetry_space_group_name_H-M 'P -1'
_atom_sites_solution_hydrogens geom
_atom_sites_solution_primary direct
_atom_sites_solution_secondary difmap
_audit_creation_method SHELXL-97
_cell_angle_alpha 79.130(2)
_cell_angle_beta 83.977(2)
_cell_angle_gamma 79.958(2)
_cell_formula_units_Z 2
_cell_length_a 7.6172(3)
_cell_length_b 9.8211(4)
_cell_length_c 15.7595(6)
_cell_measurement_reflns_used 3500
_cell_measurement_temperature 296(2)
_cell_measurement_theta_max 28.00
_cell_measurement_theta_min 1.26
_cell_volume 1136.90(8)
_computing_cell_refinement 'SAINT (Bruker, 2007)'
_computing_data_collection 'APEX2 (Bruker, 2007)'
_computing_data_reduction 'SAINT (Bruker, 2007)'
_computing_molecular_graphics 'SHELXTL (Sheldrick, 2008)'
_computing_publication_material 'SHELXTL (Sheldrick, 2008)'
_computing_structure_refinement 'SHELXL97 (Sheldrick, 2008)'
_computing_structure_solution 'SHELXS97 (Sheldrick, 2008)'
_diffrn_ambient_temperature 296(2)
_diffrn_measured_fraction_theta_full 0.989
_diffrn_measured_fraction_theta_max 0.989
_diffrn_measurement_device_type 'Bruker SMART APEXII CCD area-detector'
_diffrn_measurement_method '\f and \w'
_diffrn_radiation_monochromator graphite
_diffrn_radiation_source 'fine-focus sealed tube'
_diffrn_radiation_type MoK\a
_diffrn_radiation_wavelength 0.71073
_diffrn_reflns_av_R_equivalents 0.0303
_diffrn_reflns_av_sigmaI/netI 0.0401
_diffrn_reflns_limit_h_max 9
_diffrn_reflns_limit_h_min -9
_diffrn_reflns_limit_k_max 11
_diffrn_reflns_limit_k_min -11
_diffrn_reflns_limit_l_max 18
_diffrn_reflns_limit_l_min -18
_diffrn_reflns_number 10295
_diffrn_reflns_theta_full 25.20
_diffrn_reflns_theta_max 25.20
_diffrn_reflns_theta_min 2.14
_diffrn_standards_number 0
_exptl_absorpt_coefficient_mu 1.116
_exptl_absorpt_correction_T_max 0.7995
_exptl_absorpt_correction_T_min 0.7602
_exptl_absorpt_correction_type multi-scan
_exptl_absorpt_process_details '(SADABS; Bruker, 2001)'
_exptl_crystal_colour colorless
_exptl_crystal_density_diffrn 1.437
_exptl_crystal_density_method 'not measured'
_exptl_crystal_description block
_exptl_crystal_F_000 508
_exptl_crystal_size_max 0.26
_exptl_crystal_size_mid 0.23
_exptl_crystal_size_min 0.21
_refine_diff_density_max 0.220
_refine_diff_density_min -0.288
_refine_ls_extinction_method none
_refine_ls_goodness_of_fit_ref 1.020
_refine_ls_hydrogen_treatment constr
_refine_ls_matrix_type full
_refine_ls_number_parameters 300
_refine_ls_number_reflns 4047
_refine_ls_number_restraints 0
_refine_ls_restrained_S_all 1.020
_refine_ls_R_factor_all 0.0477
_refine_ls_R_factor_gt 0.0351
_refine_ls_shift/su_max 0.001
_refine_ls_shift/su_mean 0.000
_refine_ls_structure_factor_coef Fsqd
_refine_ls_weighting_details 'calc w=1/[\s^2^(Fo^2^)+(0.0378P)^2^+0.345P] where P=(Fo^2^+2Fc^2^)/3'
_refine_ls_weighting_scheme calc
_refine_ls_wR_factor_gt 0.0803
_refine_ls_wR_factor_ref 0.0874
_reflns_number_gt 3281
_reflns_number_total 4047
_reflns_threshold_expression I>2\s(I)
_cod_data_source_file hy2125.cif
_cod_data_source_block I
_cod_database_code 2218159
_cod_database_fobs_code 2218159

loop_
_symmetry_equiv_pos_as_xyz
'x, y, z'
'-x, -y, -z'

loop_
_atom_site_type_symbol
_atom_site_label
_atom_site_fract_x
_atom_site_fract_y
_atom_site_fract_z
_atom_site_U_iso_or_equiv
_atom_site_adp_type
_atom_site_calc_flag
_atom_site_refinement_flags
_atom_site_occupancy
C C1 -0.0510(3) 0.7966(3) 0.21798(15) 0.0470(6) Uani d . 1
C C2 -0.2171(3) 0.8766(2) 0.25555(15) 0.0411(6) Uani d . 1
C C3 -0.3837(3) 0.8465(3) 0.24538(16) 0.0453(6) Uani d . 1
H H3 -0.3925 0.7784 0.2130 0.054 Uiso calc R 1
C C4 -0.5367(3) 0.9160(3) 0.28257(17) 0.0487(6) Uani d . 1
H H4 -0.6476 0.8966 0.2731 0.058 Uiso calc R 1
C C5 -0.5282(4) 1.0141(3) 0.33374(17) 0.0497(6) Uani d . 1
C C6 -0.3604(4) 1.0445(3) 0.34364(17) 0.0531(7) Uani d . 1
H H6 -0.3512 1.1105 0.3775 0.064 Uiso calc R 1
C C7 -0.2073(4) 0.9783(3) 0.30400(16) 0.0486(6) Uani d . 1
H H7 -0.0970 1.0023 0.3099 0.058 Uiso calc R 1
C C8 -0.6941(4) 1.0840(3) 0.3795(2) 0.0725(9) Uani d . 1
H H8A -0.7971 1.0515 0.3650 0.109 Uiso calc R 1
H H8B -0.7059 1.1839 0.3614 0.109 Uiso calc R 1
H H8C -0.6848 1.0610 0.4409 0.109 Uiso calc R 1
C C9 0.3993(3) 0.4970(3) 0.29191(16) 0.0446(6) Uani d . 1
C C10 0.5328(3) 0.4398(2) 0.35701(15) 0.0404(6) Uani d . 1
C C11 0.4819(4) 0.3697(3) 0.43803(16) 0.0455(6) Uani d . 1
H H11 0.3631 0.3584 0.4522 0.055 Uiso calc R 1
C C12 0.6075(4) 0.3164(3) 0.49798(16) 0.0517(7) Uani d . 1
H H12 0.5715 0.2695 0.5522 0.062 Uiso calc R 1
C C13 0.7847(4) 0.3311(3) 0.47934(17) 0.0513(7) Uani d . 1
C C14 0.8342(4) 0.4020(3) 0.39820(18) 0.0566(7) Uani d . 1
H H14 0.9531 0.4132 0.3842 0.068 Uiso calc R 1
C C15 0.7102(3) 0.4562(3) 0.33780(16) 0.0505(7) Uani d . 1
H H15 0.7461 0.5042 0.2838 0.061 Uiso calc R 1
C C16 0.9214(5) 0.2747(4) 0.5456(2) 0.0805(10) Uani d . 1
H H16A 0.8629 0.2348 0.5992 0.121 Uiso calc R 1
H H16B 0.9785 0.3498 0.5550 0.121 Uiso calc R 1
H H16C 1.0096 0.2038 0.5247 0.121 Uiso calc R 1
C C17 0.3103(4) 0.8005(4) 0.0171(2) 0.0748(9) Uani d . 1
H H17 0.3061 0.8620 0.0558 0.090 Uiso calc R 1
C C18 0.3617(5) 0.8439(5) -0.0679(3) 0.1067(16) Uani d . 1
H H18 0.3889 0.9339 -0.0870 0.128 Uiso calc R 1
C C19 0.3723(5) 0.7545(6) -0.1234(3) 0.118(2) Uani d . 1
H H19 0.4101 0.7814 -0.1813 0.142 Uiso calc R 1
C C20 0.3270(4) 0.6220(5) -0.0949(2) 0.0895(13) Uani d . 1
H H20 0.3328 0.5596 -0.1331 0.107 Uiso calc R 1
C C21 0.2722(3) 0.5840(3) -0.00735(16) 0.0585(8) Uani d . 1
C C22 0.2212(3) 0.4456(3) 0.03117(18) 0.0554(7) Uani d . 1
C C23 0.2133(5) 0.3418(5) -0.0157(2) 0.0829(11) Uani d . 1
H H23 0.2405 0.3565 -0.0753 0.099 Uiso calc R 1
C C24 0.1654(5) 0.2173(5) 0.0259(3) 0.0984(15) Uani d . 1
H H24 0.1584 0.1474 -0.0054 0.118 Uiso calc R 1
C C25 0.1274(4) 0.1953(4) 0.1141(3) 0.0843(11) Uani d . 1
H H25 0.0972 0.1102 0.1435 0.101 Uiso calc R 1
C C26 0.1355(4) 0.3035(3) 0.1576(2) 0.0640(8) Uani d . 1
H H26 0.1088 0.2901 0.2173 0.077 Uiso calc R 1
N N1 0.2659(3) 0.6739(2) 0.04704(14) 0.0531(6) Uani d . 1
N N2 0.1801(3) 0.4265(2) 0.11749(13) 0.0491(5) Uani d . 1
O O1 0.0937(3) 0.8418(2) 0.21029(14) 0.0713(6) Uani d . 1
O O2 -0.0627(2) 0.68095(19) 0.19582(11) 0.0527(5) Uani d . 1
O O3 0.4440(2) 0.57256(18) 0.22078(11) 0.0525(5) Uani d . 1
O O4 0.2425(2) 0.4705(2) 0.30517(12) 0.0621(5) Uani d . 1
Zn Zn1 0.19260(4) 0.59907(3) 0.176739(18) 0.04603(12) Uani d . 1

loop_
_atom_site_aniso_label
_atom_site_aniso_U_11
_atom_site_aniso_U_22
_atom_site_aniso_U_33
_atom_site_aniso_U_12
_atom_site_aniso_U_13
_atom_site_aniso_U_23
C1 0.0471(16) 0.0555(18) 0.0358(13) -0.0043(13) -0.0065(11) -0.0032(12)
C2 0.0455(15) 0.0373(14) 0.0384(13) -0.0039(11) -0.0066(11) -0.0020(11)
C3 0.0517(16) 0.0425(15) 0.0434(14) -0.0104(12) -0.0069(12) -0.0071(12)
C4 0.0411(15) 0.0476(16) 0.0574(16) -0.0115(12) -0.0029(12) -0.0055(13)
C5 0.0540(17) 0.0377(15) 0.0523(15) -0.0027(12) 0.0000(13) -0.0018(12)
C6 0.0627(18) 0.0482(16) 0.0517(16) -0.0059(14) -0.0093(13) -0.0170(13)
C7 0.0457(15) 0.0478(16) 0.0545(16) -0.0062(12) -0.0113(12) -0.0117(13)
C8 0.063(2) 0.064(2) 0.088(2) -0.0048(16) 0.0114(17) -0.0212(18)
C9 0.0499(16) 0.0399(15) 0.0460(15) -0.0036(12) -0.0021(12) -0.0166(12)
C10 0.0483(15) 0.0362(14) 0.0381(13) -0.0069(11) -0.0014(11) -0.0104(11)
C11 0.0501(15) 0.0447(15) 0.0435(14) -0.0115(12) 0.0036(12) -0.0126(12)
C12 0.0713(19) 0.0448(16) 0.0380(14) -0.0110(14) 0.0028(13) -0.0072(12)
C13 0.0602(18) 0.0475(16) 0.0468(15) -0.0029(13) -0.0108(13) -0.0108(13)
C14 0.0454(16) 0.0673(19) 0.0563(17) -0.0121(14) -0.0045(13) -0.0052(15)
C15 0.0521(17) 0.0554(17) 0.0419(14) -0.0128(13) -0.0012(12) -0.0005(12)
C16 0.083(2) 0.091(3) 0.065(2) -0.002(2) -0.0273(18) -0.0045(18)
C17 0.0556(19) 0.076(2) 0.075(2) -0.0037(16) 0.0001(16) 0.0213(18)
C18 0.065(2) 0.118(4) 0.095(3) 0.006(2) 0.015(2) 0.054(3)
C19 0.071(3) 0.170(5) 0.060(2) 0.035(3) 0.019(2) 0.051(3)
C20 0.065(2) 0.137(4) 0.0404(17) 0.038(2) 0.0007(15) -0.005(2)
C21 0.0404(15) 0.085(2) 0.0358(14) 0.0209(15) -0.0045(11) -0.0023(15)
C22 0.0424(15) 0.071(2) 0.0486(16) 0.0188(14) -0.0149(12) -0.0199(15)
C23 0.076(2) 0.099(3) 0.077(2) 0.033(2) -0.0329(19) -0.052(2)
C24 0.082(3) 0.091(3) 0.139(4) 0.026(2) -0.050(3) -0.076(3)
C25 0.066(2) 0.060(2) 0.134(4) -0.0004(17) -0.028(2) -0.033(2)
C26 0.0607(19) 0.0565(19) 0.077(2) -0.0072(15) -0.0087(15) -0.0156(17)
N1 0.0446(13) 0.0597(15) 0.0449(13) 0.0013(11) 0.0001(10) 0.0051(12)
N2 0.0439(13) 0.0557(14) 0.0469(13) -0.0007(10) -0.0046(10) -0.0127(11)
O1 0.0465(12) 0.0895(16) 0.0860(15) -0.0154(11) -0.0004(10) -0.0336(13)
O2 0.0564(12) 0.0468(11) 0.0540(11) -0.0047(9) 0.0036(9) -0.0144(9)
O3 0.0564(12) 0.0522(11) 0.0483(10) -0.0132(9) -0.0096(9) -0.0004(9)
O4 0.0450(11) 0.0880(15) 0.0530(11) -0.0139(10) -0.0029(9) -0.0089(10)
Zn1 0.0458(2) 0.0512(2) 0.04008(18) -0.00641(14) -0.00186(12) -0.00715(13)

loop_
_atom_type_symbol
_atom_type_description
_atom_type_scat_dispersion_real
_atom_type_scat_dispersion_imag
_atom_type_scat_source
C C 0.0033 0.0016 'International Tables Vol C Tables 4.2.6.8 and 6.1.1.4'
H H 0.0000 0.0000 'International Tables Vol C Tables 4.2.6.8 and 6.1.1.4'
N N 0.0061 0.0033 'International Tables Vol C Tables 4.2.6.8 and 6.1.1.4'
O O 0.0106 0.0060 'International Tables Vol C Tables 4.2.6.8 and 6.1.1.4'
Zn Zn 0.2839 1.4301 'International Tables Vol C Tables 4.2.6.8 and 6.1.1.4'

loop_
_geom_angle_atom_site_label_1
_geom_angle_atom_site_label_2
_geom_angle_atom_site_label_3
_geom_angle
_geom_angle_publ_flag
O1 C1 O2 121.5(3) ?
O1 C1 C2 120.6(2) ?
O2 C1 C2 117.8(2) ?
C7 C2 C3 118.5(2) ?
C7 C2 C1 120.8(2) ?
C3 C2 C1 120.7(2) ?
C4 C3 C2 121.0(2) ?
C4 C3 H3 119.5 ?
C2 C3 H3 119.5 ?
C3 C4 C5 121.1(2) ?
C3 C4 H4 119.5 ?
C5 C4 H4 119.5 ?
C4 C5 C6 117.8(2) ?
C4 C5 C8 121.5(3) ?
C6 C5 C8 120.7(3) ?
C7 C6 C5 121.1(2) ?
C7 C6 H6 119.4 ?
C5 C6 H6 119.4 ?
C6 C7 C2 120.4(2) ?
C6 C7 H7 119.8 ?
C2 C7 H7 119.8 ?
C5 C8 H8A 109.5 ?
C5 C8 H8B 109.5 ?
H8A C8 H8B 109.5 ?
C5 C8 H8C 109.5 ?
H8A C8 H8C 109.5 ?
H8B C8 H8C 109.5 ?
O4 C9 O3 118.9(2) ?
O4 C9 C10 121.1(2) ?
O3 C9 C10 119.9(2) ?
C11 C10 C15 118.8(2) ?
C11 C10 C9 120.6(2) ?
C15 C10 C9 120.6(2) ?
C12 C11 C10 120.1(2) ?
C12 C11 H11 120.0 ?
C10 C11 H11 120.0 ?
C13 C12 C11 121.6(2) ?
C13 C12 H12 119.2 ?
C11 C12 H12 119.2 ?
C12 C13 C14 117.9(2) ?
C12 C13 C16 121.5(3) ?
C14 C13 C16 120.6(3) ?
C15 C14 C13 121.1(3) ?
C15 C14 H14 119.4 ?
C13 C14 H14 119.4 ?
C14 C15 C10 120.4(2) ?
C14 C15 H15 119.8 ?
C10 C15 H15 119.8 ?
C13 C16 H16A 109.5 ?
C13 C16 H16B 109.5 ?
H16A C16 H16B 109.5 ?
C13 C16 H16C 109.5 ?
H16A C16 H16C 109.5 ?
H16B C16 H16C 109.5 ?
N1 C17 C18 122.8(4) ?
N1 C17 H17 118.6 ?
C18 C17 H17 118.6 ?
C19 C18 C17 118.8(4) ?
C19 C18 H18 120.6 ?
C17 C18 H18 120.6 ?
C18 C19 C20 120.2(4) ?
C18 C19 H19 119.9 ?
C20 C19 H19 119.9 ?
C19 C20 C21 118.6(4) ?
C19 C20 H20 120.7 ?
C21 C20 H20 120.7 ?
N1 C21 C20 120.1(3) ?
N1 C21 C22 116.0(2) ?
C20 C21 C22 123.8(3) ?
N2 C22 C23 121.0(3) ?
N2 C22 C21 115.0(2) ?
C23 C22 C21 124.0(3) ?
C24 C23 C22 119.6(4) ?
C24 C23 H23 120.2 ?
C22 C23 H23 120.2 ?
C23 C24 C25 120.0(3) ?
C23 C24 H24 120.0 ?
C25 C24 H24 120.0 ?
C24 C25 C26 117.9(4) ?
C24 C25 H25 121.0 ?
C26 C25 H25 121.0 ?
N2 C26 C25 122.6(3) ?
N2 C26 H26 118.7 ?
C25 C26 H26 118.7 ?
C17 N1 C21 119.5(3) ?
C17 N1 Zn1 124.7(2) ?
C21 N1 Zn1 115.76(18) ?
C26 N2 C22 118.8(3) ?
C26 N2 Zn1 125.87(19) ?
C22 N2 Zn1 115.32(19) ?
C1 O2 Zn1 101.97(16) ?
C9 O3 Zn1 92.93(15) ?
C9 O4 Zn1 86.93(15) ?
O1 Zn1 O2 57.03(7) y
O1 Zn1 O3 95.86(7) y
O1 Zn1 O4 103.13(7) y
O1 Zn1 N1 92.92(7) y
O1 Zn1 N2 155.41(8) y
O2 Zn1 O3 145.10(8) y
O2 Zn1 N1 105.58(8) y
O3 Zn1 N1 96.58(8) y
O2 Zn1 N2 103.12(8) y
O3 Zn1 N2 107.73(8) y
N1 Zn1 N2 77.88(9) y
O2 Zn1 O4 100.93(7) y
O3 Zn1 O4 61.19(7) y
N1 Zn1 O4 153.43(8) y
N2 Zn1 O4 94.46(8) y

loop_
_geom_bond_atom_site_label_1
_geom_bond_atom_site_label_2
_geom_bond_distance
_geom_bond_publ_flag
C1 O1 1.244(3) ?
C1 O2 1.270(3) ?
C1 C2 1.496(4) ?
C2 C7 1.383(3) ?
C2 C3 1.384(3) ?
C3 C4 1.378(4) ?
C3 H3 0.9300 ?
C4 C5 1.381(4) ?
C4 H4 0.9300 ?
C5 C6 1.393(4) ?
C5 C8 1.510(4) ?
C6 C7 1.382(4) ?
C6 H6 0.9300 ?
C7 H7 0.9300 ?
C8 H8A 0.9600 ?
C8 H8B 0.9600 ?
C8 H8C 0.9600 ?
C9 O4 1.254(3) ?
C9 O3 1.272(3) ?
C9 C10 1.485(3) ?
C10 C11 1.383(3) ?
C10 C15 1.384(3) ?
C11 C12 1.382(4) ?
C11 H11 0.9300 ?
C12 C13 1.377(4) ?
C12 H12 0.9300 ?
C13 C14 1.384(4) ?
C13 C16 1.514(4) ?
C14 C15 1.380(4) ?
C14 H14 0.9300 ?
C15 H15 0.9300 ?
C16 H16A 0.9600 ?
C16 H16B 0.9600 ?
C16 H16C 0.9600 ?
C17 N1 1.332(4) ?
C17 C18 1.366(5) ?
C17 H17 0.9300 ?
C18 C19 1.339(6) ?
C18 H18 0.9300 ?
C19 C20 1.384(6) ?
C19 H19 0.9300 ?
C20 C21 1.398(4) ?
C20 H20 0.9300 ?
C21 N1 1.334(4) ?
C21 C22 1.480(4) ?
C22 N2 1.349(3) ?
C22 C23 1.380(4) ?
C23 C24 1.364(6) ?
C23 H23 0.9300 ?
C24 C25 1.372(6) ?
C24 H24 0.9300 ?
C25 C26 1.383(4) ?
C25 H25 0.9300 ?
C26 N2 1.336(4) ?
C26 H26 0.9300 ?
N1 Zn1 2.090(2) y
N2 Zn1 2.103(2) y
O1 Zn1 2.509(2) y
O2 Zn1 1.9852(18) y
O3 Zn1 2.0626(17) y
O4 Zn1 2.2058(19) y

loop_
_geom_hbond_atom_site_label_D
_geom_hbond_atom_site_label_H
_geom_hbond_atom_site_label_A
_geom_hbond_site_symmetry_A
_geom_hbond_distance_DH
_geom_hbond_distance_HA
_geom_hbond_distance_DA
_geom_hbond_angle_DHA
_geom_hbond_publ_flag
C3 H3 O3 1_455 0.93 2.53 3.293(3) 139 y
C4 H4 O1 1_455 0.93 2.48 3.385(3) 165 y
C14 H14 O4 1_655 0.93 2.51 3.417(3) 164 y
C15 H15 O2 1_655 0.93 2.57 3.395(3) 148 y
C20 H20 O3 2_665 0.93 2.43 3.189(4) 139 y
C23 H23 O2 2_565 0.93 2.56 3.230(4) 129 y
